data_7043295
loop_
_publ_author_name
'Salvarese, Nicola'
'Refosco, Fiorenzo'
'Seraglia, Roberta'
'Roverso, Marco'
'Dolmella, Alessandro'
'Bolzati, Cristina'

_publ_section_title
;
 Synthesis and Characterization of Rhenium(III) Complexes with
 (Ph2PCH2CH2)2NR Diphosphinoamine Ligands
;
_journal_name_full 'Dalton Trans.'
_journal_paper_doi 10.1039/C7DT01032J
_journal_year 2017
_chemical_formula_moiety 'C30 H33 Cl3 N P2 Re'
_chemical_formula_sum 'C30 H33 Cl3 N P2 Re'
_chemical_formula_weight 762.06
_chemical_name_systematic
;
 ? 
;
_space_group_crystal_system monoclinic
_space_group_IT_number 14
_space_group_name_Hall '-P 2yn'
_space_group_name_H-M_alt 'P 1 21/n 1'
_symmetry_space_group_name_Hall '-P 2yn'
_symmetry_space_group_name_H-M 'P 1 21/n 1'
_atom_sites_solution_hydrogens geom
_atom_sites_solution_primary direct
_atom_sites_solution_secondary difmap
_audit_creation_date 2012-04-16
_audit_creation_method
;
  Olex2 1.1
  (compiled 2011.11.01 svn.r2039, GUI svn.r3906)
;
_audit_update_record
;
2017-05-29 deposited with the CCDC.
2017-06-12 downloaded from the CCDC.
;
_cell_angle_alpha 90.00
_cell_angle_beta 112.107(3)
_cell_angle_gamma 90.00
_cell_formula_units_Z 4
_cell_length_a 12.3950(3)
_cell_length_b 18.9802(4)
_cell_length_c 13.2976(4)
_cell_measurement_reflns_used 14169
_cell_measurement_temperature 294.4(1)
_cell_measurement_theta_max 28.8942
_cell_measurement_theta_min 2.0686
_cell_volume 2898.40(14)
_computing_cell_refinement
;
CrysAlisPro, Agilent Technologies,
Version 1.171.34.47 (release 21-12-2010 CrysAlis171 .NET)
(compiled Dec 21 2010,18:08:13)
;
_computing_data_collection
;
CrysAlisPro, Agilent Technologies,
Version 1.171.34.47 (release 21-12-2010 CrysAlis171 .NET)
(compiled Dec 21 2010,18:08:13)
;
_computing_data_reduction
;
CrysAlisPro, Agilent Technologies,
Version 1.171.34.47 (release 21-12-2010 CrysAlis171 .NET)
(compiled Dec 21 2010,18:08:13)
;
_computing_molecular_graphics 'SHELXTL NT vers.5.10 (Sheldrick, 1999)'
_computing_publication_material
;
O. V. Dolomanov, L. J. Bourhis, R. J. Gildea, J. A. K. Howard and H. Puschmann,
OLEX2: a complete structure solution, refinement and analysis program.
J. Appl. Cryst. (2009). 42, 339-341.
;
_computing_structure_refinement
;
SHELXL, G.M. Sheldrick, Acta Cryst.
2008). A64, 112-122
;
_computing_structure_solution 'SHELXS-97 (Sheldrick, 1990)'
_diffrn_ambient_temperature 294.4(1)
_diffrn_detector_area_resol_mean 16.1274
_diffrn_measured_fraction_theta_full 0.999
_diffrn_measured_fraction_theta_max 0.912
_diffrn_measurement_details
;
#__ type_ start__ end____ width___ exp.time_
  1 omega  -88.00  -62.00   1.0000    8.0000
omega____ theta____ kappa____ phi______ frames
    -      -21.1853  179.0000  -90.0000 26

#__ type_ start__ end____ width___ exp.time_
  2 omega  -93.00  -41.00   1.0000    8.0000
omega____ theta____ kappa____ phi______ frames
    -      -21.1853  151.0000   13.0000 52

#__ type_ start__ end____ width___ exp.time_
  3 omega   39.00   95.00   1.0000    8.0000
omega____ theta____ kappa____ phi______ frames
    -       21.2634 -151.0000  -30.0000 56

#__ type_ start__ end____ width___ exp.time_
  4 omega  -51.00   76.00   1.0000    8.0000
omega____ theta____ kappa____ phi______ frames
    -       21.2634    0.0000  150.0000 127

#__ type_ start__ end____ width___ exp.time_
  5 omega  -78.00   13.00   1.0000    8.0000
omega____ theta____ kappa____ phi______ frames
    -      -21.1853  -77.0000  -30.0000 91

#__ type_ start__ end____ width___ exp.time_
  6 omega  -13.00   69.00   1.0000    8.0000
omega____ theta____ kappa____ phi______ frames
    -       21.2634   77.0000  120.0000 82

#__ type_ start__ end____ width___ exp.time_
  7 omega  -11.00   88.00   1.0000    8.0000
omega____ theta____ kappa____ phi______ frames
    -       21.2634   77.0000 -120.0000 99

#__ type_ start__ end____ width___ exp.time_
  8 omega  -53.00   55.00   1.0000    8.0000
omega____ theta____ kappa____ phi______ frames
    -       21.2634  -38.0000   90.0000 108

#__ type_ start__ end____ width___ exp.time_
  9 omega  -47.00   96.00   1.0000    8.0000
omega____ theta____ kappa____ phi______ frames
    -       21.2634    0.0000  -90.0000 143
;
_diffrn_measurement_device_type 'Xcalibur, Eos, Gemini'
_diffrn_measurement_method '\w scans'
_diffrn_orient_matrix_UB_11 -0.0040226000
_diffrn_orient_matrix_UB_12 -0.0367785000
_diffrn_orient_matrix_UB_13 -0.0101774000
_diffrn_orient_matrix_UB_21 -0.0139693000
_diffrn_orient_matrix_UB_22 -0.0054640000
_diffrn_orient_matrix_UB_23 0.0464520000
_diffrn_orient_matrix_UB_31 -0.0600538000
_diffrn_orient_matrix_UB_32 0.0037358000
_diffrn_orient_matrix_UB_33 -0.0324413000
_diffrn_radiation_monochromator graphite
_diffrn_radiation_type 'Mo K\a'
_diffrn_radiation_wavelength 0.7107
_diffrn_reflns_av_R_equivalents 0.0543
_diffrn_reflns_av_unetI/netI 0.0375
_diffrn_reflns_limit_h_max 15
_diffrn_reflns_limit_h_min -16
_diffrn_reflns_limit_k_max 24
_diffrn_reflns_limit_k_min -24
_diffrn_reflns_limit_l_max 17
_diffrn_reflns_limit_l_min -17
_diffrn_reflns_number 38682
_diffrn_reflns_theta_full 26.32
_diffrn_reflns_theta_max 28.96
_diffrn_reflns_theta_min 2.07
_diffrn_source 'Enhance (Mo) X-ray Source'
_diffrn_standards_decay_% 0.0(1)
_diffrn_standards_interval_count 50
_diffrn_standards_number 2
_exptl_absorpt_coefficient_mu 4.601
_exptl_absorpt_correction_T_max 1.00000
_exptl_absorpt_correction_T_min 0.47757
_exptl_absorpt_correction_type multi-scan
_exptl_absorpt_process_details
;
CrysAlisPro, Agilent Technologies,
Version 1.171.34.47 (release 21-12-2010 CrysAlis171 .NET)
(compiled Dec 21 2010,18:08:13)
Empirical absorption correction using spherical harmonics,
 implemented in SCALE3 ABSPACK scaling algorithm.
;
_exptl_crystal_colour red
_exptl_crystal_density_diffrn 1.746
_exptl_crystal_density_method 'not measured'
_exptl_crystal_description prism
_exptl_crystal_F_000 1504
_exptl_crystal_size_max 0.50
_exptl_crystal_size_mid 0.40
_exptl_crystal_size_min 0.20
_refine_diff_density_max 1.379
_refine_diff_density_min -1.468
_refine_diff_density_rms 0.118
_refine_ls_extinction_method none
_refine_ls_goodness_of_fit_ref 1.053
_refine_ls_hydrogen_treatment constr
_refine_ls_matrix_type full
_refine_ls_number_parameters 335
_refine_ls_number_reflns 6998
_refine_ls_number_restraints 0
_refine_ls_restrained_S_all 1.053
_refine_ls_R_factor_all 0.0440
_refine_ls_R_factor_gt 0.0304
_refine_ls_shift/su_max 0.001
_refine_ls_shift/su_mean 0.000
_refine_ls_structure_factor_coef Fsqd
_refine_ls_weighting_details 'calc w=1/[\s^2^(Fo^2^)+(0.0343P)^2^+0.7678P] where P=(Fo^2^+2Fc^2^)/3'
_refine_ls_weighting_scheme calc
_refine_ls_wR_factor_gt 0.0654
_refine_ls_wR_factor_ref 0.0714
_reflns_number_gt 5710
_reflns_number_total 6998
_reflns_threshold_expression >2sigma(I)
_cod_data_source_file c7dt01032j2.cif
_cod_data_source_block 2
_cod_original_cell_volume 2898.39(12)
_cod_database_code 7043295

loop_
_space_group_symop_id
_space_group_symop_operation_xyz
1 'x, y, z'
2 '-x+1/2, y+1/2, -z+1/2'
3 '-x, -y, -z'
4 'x-1/2, -y-1/2, z-1/2'

loop_
_atom_site_label
_atom_site_type_symbol
_atom_site_fract_x
_atom_site_fract_y
_atom_site_fract_z
_atom_site_U_iso_or_equiv
_atom_site_adp_type
_atom_site_occupancy
_atom_site_symmetry_multiplicity
_atom_site_calc_flag
_atom_site_refinement_flags
Re Re 0.311384(12) 0.833812(7) 0.183366(11) 0.02364(5) Uani 1 1 d .
Cl1 Cl 0.37251(8) 0.71239(5) 0.22337(8) 0.0369(2) Uani 1 1 d .
Cl2 Cl 0.32373(9) 0.83812(5) 0.36927(7) 0.0349(2) Uani 1 1 d .
Cl3 Cl 0.49980(8) 0.87678(5) 0.22186(8) 0.0391(2) Uani 1 1 d .
P1 P 0.23688(8) 0.95161(5) 0.16961(7) 0.02556(19) Uani 1 1 d .
P2 P 0.28058(8) 0.79922(5) 0.00043(8) 0.0276(2) Uani 1 1 d .
N1 N 0.1197(2) 0.80531(15) 0.1298(2) 0.0257(6) Uani 1 1 d .
C1 C 0.0798(3) 0.93546(18) 0.1140(3) 0.0317(8) Uani 1 1 d .
H1A H 0.0400 0.9729 0.1359 0.038 Uiso 1 1 calc R
H1B H 0.0513 0.9347 0.0353 0.038 Uiso 1 1 calc R
C2 C 0.0554(3) 0.86533(19) 0.1557(3) 0.0302(8) Uani 1 1 d .
H2A H 0.0776 0.8682 0.2337 0.036 Uiso 1 1 calc R
H2B H -0.0276 0.8559 0.1238 0.036 Uiso 1 1 calc R
C3 C 0.1431(3) 0.7519(2) -0.0330(3) 0.0326(8) Uani 1 1 d .
H3A H 0.1056 0.7469 -0.1111 0.039 Uiso 1 1 calc R
H3B H 0.1580 0.7052 -0.0013 0.039 Uiso 1 1 calc R
C4 C 0.0637(3) 0.7913(2) 0.0097(3) 0.0317(8) Uani 1 1 d .
H4A H -0.0068 0.7640 -0.0049 0.038 Uiso 1 1 calc R
H4B H 0.0419 0.8358 -0.0285 0.038 Uiso 1 1 calc R
C5 C 0.1043(3) 0.7405(2) 0.1904(3) 0.0372(9) Uani 1 1 d .
H5A H 0.1384 0.7005 0.1676 0.045 Uiso 1 1 calc R
H5B H 0.1488 0.7476 0.2672 0.045 Uiso 1 1 calc R
C6 C -0.0187(4) 0.7209(2) 0.1767(4) 0.0503(11) Uani 1 1 d .
H6A H -0.0519 0.7581 0.2047 0.075 Uiso 1 1 calc R
H6B H -0.0176 0.6782 0.2156 0.075 Uiso 1 1 calc R
H6C H -0.0647 0.7141 0.1011 0.075 Uiso 1 1 calc R
C7 C 0.2648(3) 0.99768(19) 0.2977(3) 0.0330(8) Uani 1 1 d .
C8 C 0.1818(4) 1.0052(2) 0.3412(3) 0.0402(10) Uani 1 1 d .
H8 H 0.1075 0.9872 0.3044 0.048 Uiso 1 1 calc R
C9 C 0.2071(5) 1.0398(2) 0.4407(4) 0.0600(14) Uani 1 1 d .
H9 H 0.1500 1.0450 0.4697 0.072 Uiso 1 1 calc R
C10 C 0.3156(5) 1.0655(2) 0.4938(4) 0.0598(15) Uani 1 1 d .
H10 H 0.3332 1.0875 0.5605 0.072 Uiso 1 1 calc R
C11 C 0.3999(5) 1.0597(2) 0.4512(4) 0.0564(14) Uani 1 1 d .
H11 H 0.4736 1.0785 0.4880 0.068 Uiso 1 1 calc R
C12 C 0.3744(4) 1.0253(2) 0.3515(3) 0.0443(10) Uani 1 1 d .
H12 H 0.4312 1.0212 0.3219 0.053 Uiso 1 1 calc R
C13 C 0.2618(3) 1.02345(18) 0.0900(3) 0.0290(8) Uani 1 1 d .
C14 C 0.2224(3) 1.0914(2) 0.0996(3) 0.0383(9) Uani 1 1 d .
H14 H 0.1827 1.0995 0.1456 0.046 Uiso 1 1 calc R
C15 C 0.2427(4) 1.1464(2) 0.0407(4) 0.0461(11) Uani 1 1 d .
H15 H 0.2173 1.1916 0.0475 0.055 Uiso 1 1 calc R
C16 C 0.3004(4) 1.1342(2) -0.0277(4) 0.0502(12) Uani 1 1 d .
H16 H 0.3118 1.1709 -0.0689 0.060 Uiso 1 1 calc R
C17 C 0.3410(4) 1.0686(2) -0.0357(4) 0.0550(12) Uani 1 1 d .
H17 H 0.3808 1.0609 -0.0816 0.066 Uiso 1 1 calc R
C18 C 0.3230(4) 1.0133(2) 0.0243(3) 0.0431(10) Uani 1 1 d .
H18 H 0.3528 0.9690 0.0199 0.052 Uiso 1 1 calc R
C19 C 0.3773(3) 0.73467(19) -0.0232(3) 0.0351(9) Uani 1 1 d .
C20 C 0.4939(4) 0.7303(2) 0.0455(4) 0.0455(10) Uani 1 1 d .
H20 H 0.5229 0.7587 0.1069 0.055 Uiso 1 1 calc R
C21 C 0.5665(5) 0.6832(3) 0.0218(5) 0.0589(14) Uani 1 1 d .
H21 H 0.6446 0.6811 0.0672 0.071 Uiso 1 1 calc R
C22 C 0.5269(6) 0.6407(3) -0.0650(5) 0.0704(17) Uani 1 1 d .
H22 H 0.5774 0.6096 -0.0793 0.084 Uiso 1 1 calc R
C23 C 0.4110(6) 0.6431(3) -0.1331(5) 0.0636(15) Uani 1 1 d .
H23 H 0.3828 0.6129 -0.1923 0.076 Uiso 1 1 calc R
C24 C 0.3360(4) 0.6910(2) -0.1129(4) 0.0481(11) Uani 1 1 d .
H24 H 0.2584 0.6935 -0.1598 0.058 Uiso 1 1 calc R
C25 C 0.2618(3) 0.8596(2) -0.1124(3) 0.0327(8) Uani 1 1 d .
C26 C 0.1548(4) 0.8854(2) -0.1787(3) 0.0464(11) Uani 1 1 d .
H26 H 0.0879 0.8706 -0.1689 0.056 Uiso 1 1 calc R
C27 C 0.1465(5) 0.9334(3) -0.2605(4) 0.0641(14) Uani 1 1 d .
H27 H 0.0742 0.9511 -0.3050 0.077 Uiso 1 1 calc R
C28 C 0.2464(5) 0.9549(3) -0.2753(4) 0.0671(15) Uani 1 1 d .
H28 H 0.2414 0.9871 -0.3296 0.080 Uiso 1 1 calc R
C29 C 0.3525(5) 0.9286(2) -0.2099(4) 0.0580(13) Uani 1 1 d .
H29 H 0.4195 0.9430 -0.2200 0.070 Uiso 1 1 calc R
C30 C 0.3606(4) 0.8813(2) -0.1296(4) 0.0440(10) Uani 1 1 d .
H30 H 0.4330 0.8634 -0.0862 0.053 Uiso 1 1 calc R

loop_
_atom_site_aniso_label
_atom_site_aniso_U_11
_atom_site_aniso_U_22
_atom_site_aniso_U_33
_atom_site_aniso_U_23
_atom_site_aniso_U_13
_atom_site_aniso_U_12
Re 0.02399(9) 0.02225(8) 0.02295(8) 0.00051(5) 0.00685(6) -0.00041(5)
Cl1 0.0408(5) 0.0274(4) 0.0415(5) 0.0047(4) 0.0144(4) 0.0049(4)
Cl2 0.0430(6) 0.0343(5) 0.0242(4) 0.0018(4) 0.0092(4) 0.0000(4)
Cl3 0.0275(5) 0.0426(5) 0.0446(6) -0.0008(4) 0.0106(4) -0.0050(4)
P1 0.0277(5) 0.0240(4) 0.0248(5) -0.0005(4) 0.0097(4) -0.0009(4)
P2 0.0300(5) 0.0264(5) 0.0275(5) -0.0020(4) 0.0122(4) -0.0010(4)
N1 0.0254(15) 0.0280(15) 0.0237(15) -0.0023(12) 0.0093(12) -0.0037(12)
C1 0.031(2) 0.0312(19) 0.031(2) -0.0004(16) 0.0097(16) 0.0030(15)
C2 0.0274(19) 0.0314(19) 0.032(2) -0.0022(16) 0.0116(16) -0.0026(15)
C3 0.037(2) 0.0318(19) 0.0277(19) -0.0041(15) 0.0102(17) -0.0060(16)
C4 0.0287(19) 0.037(2) 0.0278(19) -0.0055(16) 0.0084(16) -0.0071(16)
C5 0.043(2) 0.032(2) 0.037(2) 0.0043(17) 0.0163(19) -0.0083(17)
C6 0.054(3) 0.046(3) 0.059(3) 0.005(2) 0.030(2) -0.013(2)
C7 0.044(2) 0.0220(17) 0.0311(19) -0.0014(15) 0.0115(17) 0.0012(16)
C8 0.052(3) 0.031(2) 0.038(2) -0.0030(17) 0.017(2) 0.0000(18)
C9 0.101(4) 0.044(3) 0.046(3) -0.012(2) 0.040(3) -0.006(3)
C10 0.108(5) 0.031(2) 0.035(2) -0.0031(19) 0.019(3) 0.010(3)
C11 0.064(3) 0.034(2) 0.043(3) -0.003(2) -0.012(2) 0.000(2)
C12 0.046(3) 0.034(2) 0.043(2) -0.0038(19) 0.006(2) 0.0001(19)
C13 0.033(2) 0.0277(18) 0.0254(18) 0.0001(14) 0.0094(16) -0.0014(15)
C14 0.038(2) 0.033(2) 0.043(2) 0.0051(18) 0.0140(19) 0.0057(17)
C15 0.047(3) 0.031(2) 0.049(3) 0.0065(19) 0.005(2) 0.0015(19)
C16 0.055(3) 0.043(3) 0.052(3) 0.013(2) 0.020(2) -0.015(2)
C17 0.070(3) 0.052(3) 0.056(3) 0.004(2) 0.039(3) -0.009(2)
C18 0.059(3) 0.031(2) 0.049(3) -0.0045(18) 0.031(2) -0.0050(19)
C19 0.045(2) 0.0290(19) 0.041(2) 0.0038(17) 0.0267(19) 0.0042(17)
C20 0.050(3) 0.043(2) 0.051(3) 0.003(2) 0.027(2) 0.010(2)
C21 0.058(3) 0.064(3) 0.066(3) 0.016(3) 0.037(3) 0.029(3)
C22 0.102(5) 0.055(3) 0.086(4) 0.021(3) 0.072(4) 0.039(3)
C23 0.107(5) 0.042(3) 0.067(3) -0.009(2) 0.061(4) 0.004(3)
C24 0.066(3) 0.038(2) 0.053(3) -0.005(2) 0.037(2) -0.001(2)
C25 0.043(2) 0.0283(18) 0.030(2) -0.0012(16) 0.0170(18) 0.0010(17)
C26 0.046(3) 0.049(3) 0.040(2) 0.006(2) 0.011(2) -0.002(2)
C27 0.070(3) 0.068(3) 0.047(3) 0.021(3) 0.015(3) 0.015(3)
C28 0.102(4) 0.058(3) 0.053(3) 0.021(3) 0.043(3) 0.010(3)
C29 0.078(4) 0.048(3) 0.072(3) 0.006(2) 0.056(3) -0.001(3)
C30 0.052(3) 0.040(2) 0.049(3) 0.005(2) 0.030(2) 0.003(2)

loop_
_atom_type_symbol
_atom_type_description
_atom_type_scat_dispersion_real
_atom_type_scat_dispersion_imag
_atom_type_scat_source
C C 0.0033 0.0016 'International Tables Vol C Tables 4.2.6.8 and 6.1.1.4'
H H 0.0000 0.0000 'International Tables Vol C Tables 4.2.6.8 and 6.1.1.4'
N N 0.0061 0.0033 'International Tables Vol C Tables 4.2.6.8 and 6.1.1.4'
P P 0.1023 0.0942 'International Tables Vol C Tables 4.2.6.8 and 6.1.1.4'
Cl Cl 0.1484 0.1585 'International Tables Vol C Tables 4.2.6.8 and 6.1.1.4'
Re Re -1.0185 7.2310 'International Tables Vol C Tables 4.2.6.8 and 6.1.1.4'

loop_
_geom_angle_atom_site_label_1
_geom_angle_atom_site_label_2
_geom_angle_atom_site_label_3
_geom_angle
Cl2 Re Cl1 85.04(3)
Cl3 Re Cl1 94.57(3)
Cl3 Re Cl2 95.19(4)
Cl3 Re P1 90.90(3)
Cl3 Re P2 94.69(3)
P1 Re Cl1 169.43(3)
P1 Re Cl2 85.47(3)
P1 Re P2 105.48(3)
P2 Re Cl1 83.11(3)
P2 Re Cl2 165.11(3)
N1 Re Cl1 92.64(8)
N1 Re Cl2 89.15(8)
N1 Re Cl3 171.88(8)
N1 Re P1 82.59(8)
N1 Re P2 82.45(8)
C1 P1 Re 101.25(12)
C7 P1 Re 116.23(12)
C7 P1 C1 104.87(18)
C13 P1 Re 126.65(13)
C13 P1 C1 106.12(17)
C13 P1 C7 99.75(17)
C3 P2 Re 99.12(12)
C3 P2 C25 106.77(18)
C19 P2 Re 119.55(13)
C19 P2 C3 104.01(18)
C19 P2 C25 99.71(18)
C25 P2 Re 125.43(12)
C2 N1 Re 109.2(2)
C2 N1 C4 107.7(3)
C2 N1 C5 108.0(3)
C4 N1 Re 112.6(2)
C4 N1 C5 108.6(3)
C5 N1 Re 110.5(2)
P1 C1 H1A 109.9
P1 C1 H1B 109.9
H1A C1 H1B 108.3
C2 C1 P1 109.1(2)
C2 C1 H1A 109.9
C2 C1 H1B 109.9
N1 C2 C1 112.7(3)
N1 C2 H2A 109.1
N1 C2 H2B 109.1
C1 C2 H2A 109.1
C1 C2 H2B 109.1
H2A C2 H2B 107.8
P2 C3 H3A 109.6
P2 C3 H3B 109.6
H3A C3 H3B 108.1
C4 C3 P2 110.3(2)
C4 C3 H3A 109.6
C4 C3 H3B 109.6
N1 C4 H4A 109.1
N1 C4 H4B 109.1
C3 C4 N1 112.4(3)
C3 C4 H4A 109.1
C3 C4 H4B 109.1
H4A C4 H4B 107.8
N1 C5 H5A 108.0
N1 C5 H5B 108.0
H5A C5 H5B 107.3
C6 C5 N1 117.1(3)
C6 C5 H5A 108.0
C6 C5 H5B 108.0
C5 C6 H6A 109.5
C5 C6 H6B 109.5
C5 C6 H6C 109.5
H6A C6 H6B 109.5
H6A C6 H6C 109.5
H6B C6 H6C 109.5
C8 C7 P1 122.4(3)
C8 C7 C12 119.6(4)
C12 C7 P1 118.0(3)
C7 C8 H8 119.6
C7 C8 C9 120.8(4)
C9 C8 H8 119.6
C8 C9 H9 120.5
C10 C9 C8 119.1(5)
C10 C9 H9 120.5
C9 C10 H10 119.4
C9 C10 C11 121.3(4)
C11 C10 H10 119.4
C10 C11 H11 120.2
C10 C11 C12 119.6(5)
C12 C11 H11 120.2
C7 C12 C11 119.7(5)
C7 C12 H12 120.2
C11 C12 H12 120.2
C14 C13 P1 119.6(3)
C18 C13 P1 121.4(3)
C18 C13 C14 118.9(4)
C13 C14 H14 120.1
C15 C14 C13 119.8(4)
C15 C14 H14 120.1
C14 C15 H15 120.0
C16 C15 C14 119.9(4)
C16 C15 H15 120.0
C15 C16 H16 119.8
C17 C16 C15 120.5(4)
C17 C16 H16 119.8
C16 C17 H17 119.9
C16 C17 C18 120.2(4)
C18 C17 H17 119.9
C13 C18 C17 120.6(4)
C13 C18 H18 119.7
C17 C18 H18 119.7
C20 C19 P2 121.0(3)
C24 C19 P2 119.9(3)
C24 C19 C20 119.1(4)
C19 C20 H20 120.3
C21 C20 C19 119.4(4)
C21 C20 H20 120.3
C20 C21 H21 119.1
C22 C21 C20 121.8(5)
C22 C21 H21 119.1
C21 C22 H22 120.1
C21 C22 C23 119.7(5)
C23 C22 H22 120.1
C22 C23 H23 120.0
C22 C23 C24 120.0(5)
C24 C23 H23 120.0
C19 C24 C23 119.9(5)
C19 C24 H24 120.0
C23 C24 H24 120.0
C26 C25 P2 122.8(3)
C26 C25 C30 119.1(4)
C30 C25 P2 118.1(3)
C25 C26 H26 119.9
C25 C26 C27 120.2(5)
C27 C26 H26 119.9
C26 C27 H27 120.1
C28 C27 C26 119.7(5)
C28 C27 H27 120.1
C27 C28 H28 120.0
C29 C28 C27 119.9(5)
C29 C28 H28 120.0
C28 C29 H29 119.8
C28 C29 C30 120.3(5)
C30 C29 H29 119.8
C25 C30 H30 119.6
C29 C30 C25 120.8(4)
C29 C30 H30 119.6

loop_
_geom_bond_atom_site_label_1
_geom_bond_atom_site_label_2
_geom_bond_distance
Re Cl1 2.4218(9)
Re Cl2 2.4201(9)
Re Cl3 2.3412(9)
Re P1 2.3997(9)
Re P2 2.4073(10)
Re N1 2.274(3)
P1 C1 1.829(4)
P1 C7 1.828(4)
P1 C13 1.823(4)
P2 C3 1.827(4)
P2 C19 1.823(4)
P2 C25 1.832(4)
N1 C2 1.503(5)
N1 C4 1.506(4)
N1 C5 1.523(5)
C1 H1A 0.9700
C1 H1B 0.9700
C1 C2 1.516(5)
C2 H2A 0.9700
C2 H2B 0.9700
C3 H3A 0.9700
C3 H3B 0.9700
C3 C4 1.505(5)
C4 H4A 0.9700
C4 H4B 0.9700
C5 H5A 0.9700
C5 H5B 0.9700
C5 C6 1.512(5)
C6 H6A 0.9600
C6 H6B 0.9600
C6 H6C 0.9600
C7 C8 1.365(6)
C7 C12 1.378(6)
C8 H8 0.9300
C8 C9 1.402(6)
C9 H9 0.9300
C9 C10 1.354(7)
C10 H10 0.9300
C10 C11 1.367(7)
C11 H11 0.9300
C11 C12 1.403(6)
C12 H12 0.9300
C13 C14 1.401(5)
C13 C18 1.369(5)
C14 H14 0.9300
C14 C15 1.385(6)
C15 H15 0.9300
C15 C16 1.372(7)
C16 H16 0.9300
C16 C17 1.361(7)
C17 H17 0.9300
C17 C18 1.387(6)
C18 H18 0.9300
C19 C20 1.392(6)
C19 C24 1.383(6)
C20 H20 0.9300
C20 C21 1.385(6)
C21 H21 0.9300
C21 C22 1.341(8)
C22 H22 0.9300
C22 C23 1.381(8)
C23 H23 0.9300
C23 C24 1.395(7)
C24 H24 0.9300
C25 C26 1.376(6)
C25 C30 1.390(6)
C26 H26 0.9300
C26 C27 1.394(6)
C27 H27 0.9300
C27 C28 1.386(7)
C28 H28 0.9300
C28 C29 1.369(7)
C29 H29 0.9300
C29 C30 1.369(6)
C30 H30 0.9300
